data_7221751
loop_
_publ_author_name
'Tang, Gui-Mei'
'Wang, Jin-Hua'
'Zhao, Chao'
'Wang, Yong-Tao'
'Cui, Yue-Zhi'
'Cheng, Fei-Yue'
'Ng, Seik Weng'

_publ_section_title
;
 Multi odd--even effects on cell parameters, melting points, and optical
 properties of chiral crystal solids based on S-naproxen
;
_journal_issue 38
_journal_name_full CrystEngComm
_journal_page_first 7258
_journal_paper_doi 10.1039/C5CE01345C
_journal_volume 17
_journal_year 2015
_chemical_absolute_configuration rm
_chemical_formula_sum 'C14 H14 O3'
_chemical_formula_weight 230.25
_chemical_name_systematic
; 
 ? 
;
_space_group_IT_number 4
_symmetry_cell_setting monoclinic
_symmetry_space_group_name_Hall 'P 2yb'
_symmetry_space_group_name_H-M 'P 1 21 1'
_atom_sites_solution_hydrogens geom
_atom_sites_solution_primary direct
_atom_sites_solution_secondary difmap
_audit_creation_method SHELXL-97
_audit_update_record
;
2015-08-05 deposited with the CCDC.
2015-08-10 downloaded from the CCDC.
;
_cell_angle_alpha 90.00
_cell_angle_beta 93.8770(10)
_cell_angle_gamma 90.00
_cell_formula_units_Z 2
_cell_length_a 7.87590(10)
_cell_length_b 5.78340(10)
_cell_length_c 13.3230(2)
_cell_measurement_reflns_used 1989
_cell_measurement_temperature 298(2)
_cell_measurement_theta_max 31.59
_cell_measurement_theta_min 2.92
_cell_volume 605.467(16)
_computing_cell_refinement 'Bruker SMART'
_computing_data_collection 'Bruker SMART'
_computing_data_reduction 'Bruker SAINT'
_computing_molecular_graphics 'Bruker SHELXTL'
_computing_publication_material 'Bruker SHELXTL'
_computing_structure_refinement 'SHELXL-97 (Sheldrick, 1997)'
_computing_structure_solution 'SHELXS-97 (Sheldrick, 1990)'
_diffrn_ambient_temperature 298(2)
_diffrn_measured_fraction_theta_full 0.997
_diffrn_measured_fraction_theta_max 0.997
_diffrn_measurement_device_type 'CCD area detector'
_diffrn_measurement_method 'phi and omega scans'
_diffrn_radiation_monochromator graphite
_diffrn_radiation_source 'fine-focus sealed tube'
_diffrn_radiation_type MoK\a
_diffrn_radiation_wavelength 0.71073
_diffrn_reflns_av_R_equivalents 0.0105
_diffrn_reflns_av_sigmaI/netI 0.0233
_diffrn_reflns_limit_h_max 9
_diffrn_reflns_limit_h_min -9
_diffrn_reflns_limit_k_max 7
_diffrn_reflns_limit_k_min -5
_diffrn_reflns_limit_l_max 15
_diffrn_reflns_limit_l_min -16
_diffrn_reflns_number 3132
_diffrn_reflns_theta_full 26.00
_diffrn_reflns_theta_max 26.00
_diffrn_reflns_theta_min 1.53
_exptl_absorpt_coefficient_mu 0.088
_exptl_absorpt_correction_T_max 0.9826
_exptl_absorpt_correction_T_min 0.9826
_exptl_absorpt_correction_type none
_exptl_crystal_colour colourless
_exptl_crystal_density_diffrn 1.263
_exptl_crystal_density_method 'not measured'
_exptl_crystal_description plate
_exptl_crystal_F_000 244
_exptl_crystal_size_max 0.20
_exptl_crystal_size_mid 0.20
_exptl_crystal_size_min 0.05
_refine_diff_density_max 0.123
_refine_diff_density_min -0.106
_refine_diff_density_rms 0.026
_refine_ls_abs_structure_details 'Flack H D (1983), Acta Cryst. A39, 876-881'
_refine_ls_abs_structure_Flack -0.7(12)
_refine_ls_extinction_coef 0.059(7)
_refine_ls_extinction_expression Fc^*^=kFc[1+0.001xFc^2^\l^3^/sin(2\q)]^-1/4^
_refine_ls_extinction_method SHELXL
_refine_ls_goodness_of_fit_ref 1.024
_refine_ls_hydrogen_treatment mixed
_refine_ls_matrix_type full
_refine_ls_number_parameters 159
_refine_ls_number_reflns 1939
_refine_ls_number_restraints 1
_refine_ls_restrained_S_all 1.024
_refine_ls_R_factor_all 0.0324
_refine_ls_R_factor_gt 0.0303
_refine_ls_shift/su_max 0.000
_refine_ls_shift/su_mean 0.000
_refine_ls_structure_factor_coef Fsqd
_refine_ls_weighting_details 'calc w=1/[\s^2^(Fo^2^)+(0.0509P)^2^+0.0515P] where P=(Fo^2^+2Fc^2^)/3'
_refine_ls_weighting_scheme calc
_refine_ls_wR_factor_gt 0.0826
_refine_ls_wR_factor_ref 0.0853
_reflns_number_gt 1825
_reflns_number_total 1939
_reflns_threshold_expression >2sigma(I)
_cod_data_source_file c5ce01345c2.cif
_cod_data_source_block compound_1
_cod_depositor_comments
;
The following automatic conversions were performed:

'_chemical_absolute_configuration' value 'RM' changed to 'rm'
according to
/usr/data/users/saulius/crontab/automatic-downloads/rss-feeds/RSC/lib/dictionaries/cif_core.dic
dictionary named 'cif_core.dic' version 2.4.2 from 2011-04-26.

'_symmetry_cell_setting' value 'Monoclinic' changed to 'monoclinic'
according to
/usr/data/users/saulius/crontab/automatic-downloads/rss-feeds/RSC/lib/dictionaries/cif_core.dic
dictionary named 'cif_core.dic' version 2.4.2 from 2011-04-26.

Automatic conversion script
Id: cif_fix_values 3271 2015-04-21 07:52:19Z andrius 

 Adding full bibliography for 7221751--7221756.cif.
;
_cod_original_sg_symbol_H-M P2(1)
_cod_database_code 7221751

loop_
_symmetry_equiv_pos_as_xyz
'x, y, z'
'-x, y+1/2, -z'

loop_
_atom_site_label
_atom_site_type_symbol
_atom_site_fract_x
_atom_site_fract_y
_atom_site_fract_z
_atom_site_U_iso_or_equiv
_atom_site_adp_type
_atom_site_occupancy
_atom_site_symmetry_multiplicity
_atom_site_calc_flag
_atom_site_refinement_flags
C1 C -0.2050(2) -0.2385(4) -0.07161(11) 0.0495(4) Uani 1 1 d .
C2 C -0.36192(19) -0.1769(3) -0.13801(11) 0.0466(4) Uani 1 1 d .
H2A H -0.4380 -0.3112 -0.1413 0.056 Uiso 1 1 calc R
C3 C -0.4577(3) 0.0268(4) -0.09561(14) 0.0684(5) Uani 1 1 d .
H3A H -0.4902 -0.0109 -0.0294 0.103 Uiso 1 1 calc R
H3B H -0.5577 0.0588 -0.1386 0.103 Uiso 1 1 calc R
H3C H -0.3854 0.1606 -0.0921 0.103 Uiso 1 1 calc R
C4 C -0.30599(17) -0.1300(3) -0.24369(11) 0.0406(4) Uani 1 1 d .
C5 C -0.21402(19) 0.0718(3) -0.26462(11) 0.0463(4) Uani 1 1 d .
H5A H -0.1826 0.1737 -0.2127 0.056 Uiso 1 1 calc R
C6 C -0.17043(18) 0.1200(3) -0.35983(11) 0.0453(4) Uani 1 1 d .
H6A H -0.1093 0.2537 -0.3716 0.054 Uiso 1 1 calc R
C7 C -0.21688(16) -0.0304(3) -0.44072(11) 0.0385(4) Uani 1 1 d .
C8 C -0.18465(18) 0.0252(3) -0.54200(11) 0.0443(4) Uani 1 1 d .
H8A H -0.1255 0.1591 -0.5562 0.053 Uiso 1 1 calc R
C9 C -0.24134(18) -0.1198(3) -0.61800(11) 0.0468(4) Uani 1 1 d .
C10 C -0.32462(19) -0.3285(4) -0.59655(12) 0.0498(4) Uani 1 1 d .
H10A H -0.3600 -0.4274 -0.6489 0.060 Uiso 1 1 calc R
C11 C -0.35373(18) -0.3866(3) -0.50055(11) 0.0455(4) Uani 1 1 d .
H11A H -0.4070 -0.5260 -0.4877 0.055 Uiso 1 1 calc R
C12 C -0.30390(17) -0.2373(3) -0.41969(11) 0.0379(3) Uani 1 1 d .
C13 C -0.34704(17) -0.2826(3) -0.32007(11) 0.0397(4) Uani 1 1 d .
H13A H -0.4043 -0.4184 -0.3063 0.048 Uiso 1 1 calc R
C14 C -0.1459(3) 0.1247(5) -0.74714(13) 0.0725(6) Uani 1 1 d .
H14A H -0.1433 0.1293 -0.8191 0.109 Uiso 1 1 calc R
H14B H -0.0318 0.1300 -0.7171 0.109 Uiso 1 1 calc R
H14C H -0.2088 0.2551 -0.7249 0.109 Uiso 1 1 calc R
O1 O -0.1205(2) -0.0963(3) -0.02514(13) 0.0901(5) Uani 1 1 d .
O2 O -0.17103(18) -0.4597(3) -0.07226(10) 0.0656(4) Uani 1 1 d .
O3 O -0.22567(16) -0.0827(3) -0.71829(8) 0.0638(4) Uani 1 1 d .
H2 H -0.081(4) -0.497(5) -0.0362(18) 0.101(9) Uiso 1 1 d .

loop_
_atom_site_aniso_label
_atom_site_aniso_U_11
_atom_site_aniso_U_22
_atom_site_aniso_U_33
_atom_site_aniso_U_23
_atom_site_aniso_U_13
_atom_site_aniso_U_12
C1 0.0548(9) 0.0536(12) 0.0394(8) 0.0006(8) -0.0006(6) -0.0067(8)
C2 0.0463(8) 0.0477(11) 0.0455(8) -0.0004(7) 0.0021(6) -0.0034(7)
C3 0.0737(11) 0.0708(14) 0.0629(10) -0.0017(10) 0.0196(9) 0.0139(11)
C4 0.0366(7) 0.0391(10) 0.0454(8) 0.0000(7) -0.0026(5) 0.0024(6)
C5 0.0503(8) 0.0411(11) 0.0468(8) -0.0086(7) -0.0025(6) -0.0074(7)
C6 0.0445(7) 0.0366(10) 0.0543(8) -0.0040(8) 0.0001(6) -0.0090(7)
C7 0.0329(6) 0.0353(10) 0.0469(7) -0.0011(6) -0.0001(5) 0.0020(6)
C8 0.0392(7) 0.0421(10) 0.0520(8) -0.0009(8) 0.0066(6) -0.0011(7)
C9 0.0414(7) 0.0546(12) 0.0446(8) -0.0049(8) 0.0050(6) 0.0058(8)
C10 0.0501(8) 0.0489(11) 0.0498(8) -0.0137(8) -0.0013(6) 0.0016(8)
C11 0.0443(8) 0.0356(10) 0.0560(8) -0.0055(8) -0.0018(6) -0.0022(7)
C12 0.0326(6) 0.0321(9) 0.0482(8) -0.0023(7) -0.0032(5) 0.0031(6)
C13 0.0367(7) 0.0321(9) 0.0494(8) 0.0030(6) -0.0031(6) -0.0016(6)
C14 0.0809(13) 0.0825(18) 0.0560(10) 0.0110(12) 0.0177(9) 0.0024(12)
O1 0.0940(10) 0.0766(12) 0.0932(10) -0.0123(9) -0.0411(8) -0.0159(10)
O2 0.0663(8) 0.0568(9) 0.0706(8) 0.0036(7) -0.0178(6) 0.0059(7)
O3 0.0688(7) 0.0775(11) 0.0459(6) -0.0060(7) 0.0103(5) -0.0045(8)

loop_
_atom_type_symbol
_atom_type_description
_atom_type_scat_dispersion_real
_atom_type_scat_dispersion_imag
_atom_type_scat_source
C C 0.0033 0.0016 'International Tables Vol C Tables 4.2.6.8 and 6.1.1.4'
H H 0.0000 0.0000 'International Tables Vol C Tables 4.2.6.8 and 6.1.1.4'
O O 0.0106 0.0060 'International Tables Vol C Tables 4.2.6.8 and 6.1.1.4'

loop_
_geom_angle_atom_site_label_1
_geom_angle_atom_site_label_2
_geom_angle_atom_site_label_3
_geom_angle
O1 C1 O2 124.49(18)
O1 C1 C2 122.8(2)
O2 C1 C2 112.71(15)
C1 C2 C3 111.70(15)
C1 C2 C4 107.79(12)
C3 C2 C4 112.61(15)
C1 C2 H2A 108.2
C3 C2 H2A 108.2
C4 C2 H2A 108.2
C2 C3 H3A 109.5
C2 C3 H3B 109.5
H3A C3 H3B 109.5
C2 C3 H3C 109.5
H3A C3 H3C 109.5
H3B C3 H3C 109.5
C13 C4 C5 119.00(14)
C13 C4 C2 120.16(15)
C5 C4 C2 120.83(14)
C6 C5 C4 121.13(14)
C6 C5 H5A 119.4
C4 C5 H5A 119.4
C5 C6 C7 120.97(15)
C5 C6 H6A 119.5
C7 C6 H6A 119.5
C6 C7 C12 118.21(13)
C6 C7 C8 121.96(14)
C12 C7 C8 119.79(13)
C9 C8 C7 119.52(16)
C9 C8 H8A 120.2
C7 C8 H8A 120.2
C8 C9 O3 125.54(17)
C8 C9 C10 120.50(14)
O3 C9 C10 113.96(15)
C11 C10 C9 120.85(15)
C11 C10 H10A 119.6
C9 C10 H10A 119.6
C10 C11 C12 120.72(17)
C10 C11 H11A 119.6
C12 C11 H11A 119.6
C11 C12 C7 118.54(13)
C11 C12 C13 121.92(14)
C7 C12 C13 119.44(13)
C4 C13 C12 121.17(14)
C4 C13 H13A 119.4
C12 C13 H13A 119.4
O3 C14 H14A 109.5
O3 C14 H14B 109.5
H14A C14 H14B 109.5
O3 C14 H14C 109.5
H14A C14 H14C 109.5
H14B C14 H14C 109.5
C1 O2 H2 114(2)
C9 O3 C14 117.94(15)

loop_
_geom_bond_atom_site_label_1
_geom_bond_atom_site_label_2
_geom_bond_distance
C1 O1 1.203(2)
C1 O2 1.307(2)
C1 C2 1.513(2)
C2 C3 1.528(3)
C2 C4 1.528(2)
C2 H2A 0.9800
C3 H3A 0.9600
C3 H3B 0.9600
C3 H3C 0.9600
C4 C13 1.369(2)
C4 C5 1.412(2)
C5 C6 1.365(2)
C5 H5A 0.9300
C6 C7 1.414(2)
C6 H6A 0.9300
C7 C12 1.417(2)
C7 C8 1.426(2)
C8 C9 1.366(2)
C8 H8A 0.9300
C9 O3 1.3671(19)
C9 C10 1.412(3)
C10 C11 1.357(2)
C10 H10A 0.9300
C11 C12 1.415(2)
C11 H11A 0.9300
C12 C13 1.417(2)
C13 H13A 0.9300
C14 O3 1.419(3)
C14 H14A 0.9600
C14 H14B 0.9600
C14 H14C 0.9600
O2 H2 0.86(3)
